data_7154412
loop_
_publ_author_name
'Wang, Lan-Zhi'
'Li, Xiao-Qing'
'An, Ying-Shuang'

_publ_section_title
;
 1,5-Benzodiazepine derivatives as potential antimicrobial agents: design,
 synthesis, biological evaluation, and structure-activity relationships.
;
_journal_issue 19
_journal_name_full 'Organic &amp; biomolecular chemistry'
_journal_page_first 5497
_journal_page_last 5509
_journal_paper_doi 10.1039/c5ob00655d
_journal_volume 13
_journal_year 2015
_chemical_formula_sum 'C16 H17 N3 O2 S'
_chemical_formula_weight 315.39
_chemical_name_systematic
; 
 ? 
;
_space_group_IT_number 14
_symmetry_cell_setting monoclinic
_symmetry_space_group_name_Hall '-P 2yn'
_symmetry_space_group_name_H-M 'P 1 21/n 1'
_atom_sites_solution_hydrogens geom
_atom_sites_solution_primary direct
_atom_sites_solution_secondary difmap
_audit_creation_method SHELXL-97
_audit_update_record
;
2013-10-31 deposited with the CCDC.
2015-04-07 downloaded from the CCDC.
;
_cell_angle_alpha 90.00
_cell_angle_beta 112.494(2)
_cell_angle_gamma 90.00
_cell_formula_units_Z 4
_cell_length_a 7.9805(7)
_cell_length_b 23.492(2)
_cell_length_c 9.3323(8)
_cell_measurement_reflns_used 1447
_cell_measurement_temperature 298(2)
_cell_measurement_theta_max 22.696
_cell_measurement_theta_min 2.867
_cell_volume 1616.5(2)
_computing_cell_refinement 'Bruker SMART'
_computing_data_collection 'Bruker SMART'
_computing_data_reduction 'Bruker SAINT'
_computing_molecular_graphics 'Bruker SHELXTL'
_computing_publication_material 'Bruker SHELXTL'
_computing_structure_refinement 'SHELXL-97 (Sheldrick, 1997)'
_computing_structure_solution 'SHELXS-97 (Sheldrick, 1990)'
_diffrn_ambient_temperature 298(2)
_diffrn_measured_fraction_theta_full 0.996
_diffrn_measured_fraction_theta_max 0.996
_diffrn_measurement_device_type 'CCD area detector'
_diffrn_measurement_method 'phi and omega scans'
_diffrn_radiation_monochromator graphite
_diffrn_radiation_source 'fine-focus sealed tube'
_diffrn_radiation_type MoK\a
_diffrn_radiation_wavelength 0.71073
_diffrn_reflns_av_R_equivalents 0.0532
_diffrn_reflns_av_sigmaI/netI 0.0681
_diffrn_reflns_limit_h_max 9
_diffrn_reflns_limit_h_min -9
_diffrn_reflns_limit_k_max 27
_diffrn_reflns_limit_k_min -27
_diffrn_reflns_limit_l_max 11
_diffrn_reflns_limit_l_min -7
_diffrn_reflns_number 8057
_diffrn_reflns_theta_full 25.01
_diffrn_reflns_theta_max 25.01
_diffrn_reflns_theta_min 2.87
_exptl_absorpt_coefficient_mu 0.210
_exptl_absorpt_correction_T_max 0.9571
_exptl_absorpt_correction_T_min 0.9150
_exptl_absorpt_correction_type multi-scan
_exptl_absorpt_process_details sadabs
_exptl_crystal_density_diffrn 1.296
_exptl_crystal_density_meas 0
_exptl_crystal_density_method 'not measured'
_exptl_crystal_F_000 664
_exptl_crystal_size_max 0.43
_exptl_crystal_size_mid 0.40
_exptl_crystal_size_min 0.21
_refine_diff_density_max 0.531
_refine_diff_density_min -0.380
_refine_diff_density_rms 0.061
_refine_ls_extinction_method none
_refine_ls_goodness_of_fit_ref 1.014
_refine_ls_hydrogen_treatment mixed
_refine_ls_matrix_type full
_refine_ls_number_parameters 222
_refine_ls_number_reflns 2843
_refine_ls_number_restraints 0
_refine_ls_restrained_S_all 1.014
_refine_ls_R_factor_all 0.1192
_refine_ls_R_factor_gt 0.0582
_refine_ls_shift/su_max 0.001
_refine_ls_shift/su_mean 0.000
_refine_ls_structure_factor_coef Fsqd
_refine_ls_weighting_details 'calc w=1/[\s^2^(Fo^2^)+(0.0778P)^2^+0.7236P] where P=(Fo^2^+2Fc^2^)/3'
_refine_ls_weighting_scheme calc
_refine_ls_wR_factor_gt 0.1427
_refine_ls_wR_factor_ref 0.1831
_reflns_number_gt 1482
_reflns_number_total 2843
_reflns_threshold_expression >2sigma(I)
_cod_data_source_file c5ob00655d2.cif
_cod_data_source_block 131026h
_cod_depositor_comments
;
The following automatic conversions were performed:

'_symmetry_cell_setting' value 'Monoclinic' changed to 'monoclinic'
according to
/usr/data/users/saulius/crontab/automatic-downloads/rss-feeds/RSC/lib/dictionaries/cif_core.dic
dictionary named 'cif_core.dic' version 2.4.2 from 2011-04-26.

Automatic conversion script
Id: cif_fix_values 3143 2015-03-26 13:38:13Z robertas 

 Adding full bibliography for 7154412.cif.
;
_cod_original_sg_symbol_H-M P2(1)/n
_cod_database_code 7154412

loop_
_symmetry_equiv_pos_as_xyz
'x, y, z'
'-x+1/2, y+1/2, -z+1/2'
'-x, -y, -z'
'x-1/2, -y-1/2, z-1/2'

loop_
_atom_site_label
_atom_site_type_symbol
_atom_site_fract_x
_atom_site_fract_y
_atom_site_fract_z
_atom_site_U_iso_or_equiv
_atom_site_adp_type
_atom_site_occupancy
_atom_site_symmetry_multiplicity
_atom_site_calc_flag
_atom_site_refinement_flags
_atom_site_disorder_assembly
_atom_site_disorder_group
N1 N 1.2038(4) 0.07888(12) 0.5292(3) 0.0434(8) Uani 1 1 d . . .
H1 H 1.2724 0.0501 0.5341 0.052 Uiso 1 1 calc R . .
N2 N 1.2668(4) 0.19971(12) 0.5140(3) 0.0442(8) Uani 1 1 d . . .
H2 H 1.3358 0.2292 0.5322 0.053 Uiso 1 1 calc R . .
N3 N 0.7749(5) 0.05132(14) 0.4129(5) 0.0683(11) Uani 1 1 d . A .
O1 O 0.9042(4) 0.08962(11) 0.0765(3) 0.0619(8) Uani 1 1 d . C .
O2 O 0.9098(4) 0.18312(12) 0.0458(3) 0.0661(8) Uani 1 1 d . . .
S1 S 0.807(3) 0.1569(3) 0.481(4) 0.068(4) Uani 0.72(8) 1 d P A 1
S1' S 0.756(7) 0.1523(8) 0.404(11) 0.068(9) Uani 0.28(8) 1 d P A 2
C1 C 1.0479(4) 0.09166(14) 0.3867(4) 0.0395(9) Uani 1 1 d . A .
H1A H 1.0349 0.0588 0.3186 0.047 Uiso 1 1 calc R . .
C2 C 1.0708(5) 0.14268(14) 0.2969(4) 0.0396(9) Uani 1 1 d . . .
C3 C 1.1766(5) 0.18858(15) 0.3597(4) 0.0416(9) Uani 1 1 d . . .
C4 C 1.2690(5) 0.17258(16) 0.6485(4) 0.0442(9) Uani 1 1 d . . .
C5 C 1.2386(5) 0.11471(16) 0.6573(4) 0.0437(9) Uani 1 1 d . . .
C6 C 1.2538(6) 0.09163(19) 0.7996(5) 0.0619(12) Uani 1 1 d . . .
H6 H 1.2288 0.0532 0.8055 0.074 Uiso 1 1 calc R . .
C7 C 1.3049(7) 0.1246(2) 0.9314(6) 0.0812(15) Uani 1 1 d . . .
H7 H 1.3188 0.1083 1.0261 0.097 Uiso 1 1 calc R . .
C8 C 1.3357(7) 0.1824(2) 0.9215(6) 0.0822(15) Uani 1 1 d . . .
H8 H 1.3698 0.2051 1.0097 0.099 Uiso 1 1 calc R . .
C9 C 1.3155(6) 0.20588(18) 0.7812(5) 0.0599(11) Uani 1 1 d . . .
H9 H 1.3334 0.2448 0.7748 0.072 Uiso 1 1 calc R . .
C10 C 0.8737(5) 0.09425(15) 0.4152(4) 0.0436(9) Uani 1 1 d . . .
C11 C 0.6295(6) 0.0675(2) 0.4479(6) 0.0781(15) Uani 1 1 d . . .
H11 H 0.5424 0.0413 0.4485 0.094 Uiso 1 1 calc R A .
C12 C 0.6187(6) 0.1208(2) 0.4799(6) 0.0744(14) Uani 1 1 d . A .
H12 H 0.5232 0.1371 0.4994 0.089 Uiso 1 1 calc R B 1
C13 C 0.9578(5) 0.14204(16) 0.1313(5) 0.0464(10) Uani 1 1 d . . .
C14 C 0.7832(7) 0.0857(2) -0.0855(5) 0.0828(15) Uani 1 1 d . . .
H14A H 0.8507 0.0917 -0.1513 0.099 Uiso 0.63(7) 1 calc PR C 1
H14B H 0.6901 0.1148 -0.1095 0.099 Uiso 0.63(7) 1 calc PR C 1
H14C H 0.8303 0.1074 -0.1503 0.099 Uiso 0.37(7) 1 d PR C 2
H14D H 0.6641 0.1005 -0.1004 0.099 Uiso 0.37(7) 1 d PR C 2
C15 C 0.698(6) 0.0280(17) -0.115(5) 0.096(7) Uani 0.63(7) 1 d P C 1
H15A H 0.7878 -0.0001 -0.1078 0.145 Uiso 0.63(7) 1 calc PR C 1
H15B H 0.6034 0.0270 -0.2167 0.145 Uiso 0.63(7) 1 calc PR C 1
H15C H 0.6467 0.0201 -0.0390 0.145 Uiso 0.63(7) 1 calc PR C 1
C15' C 0.770(9) 0.024(3) -0.123(8) 0.096(12) Uani 0.37(7) 1 d P C 2
H15D H 0.8831 0.0106 -0.1251 0.145 Uiso 0.37(7) 1 calc PR C 2
H15E H 0.6749 0.0175 -0.2226 0.145 Uiso 0.37(7) 1 calc PR C 2
H15F H 0.7436 0.0030 -0.0454 0.145 Uiso 0.37(7) 1 calc PR C 2
C16 C 1.2208(6) 0.23437(16) 0.2649(5) 0.0537(11) Uani 1 1 d . . .
H16A H 1.1600 0.2690 0.2706 0.081 Uiso 1 1 calc R . .
H16B H 1.1811 0.2223 0.1587 0.081 Uiso 1 1 calc R . .
H16C H 1.3494 0.2407 0.3053 0.081 Uiso 1 1 calc R . .

loop_
_atom_site_aniso_label
_atom_site_aniso_U_11
_atom_site_aniso_U_22
_atom_site_aniso_U_33
_atom_site_aniso_U_23
_atom_site_aniso_U_13
_atom_site_aniso_U_12
N1 0.0382(16) 0.0360(17) 0.056(2) -0.0030(15) 0.0180(15) 0.0088(14)
N2 0.0517(18) 0.0349(18) 0.052(2) -0.0051(15) 0.0261(16) -0.0112(14)
N3 0.065(2) 0.045(2) 0.110(3) -0.007(2) 0.050(2) -0.0147(18)
O1 0.079(2) 0.0423(17) 0.0498(18) -0.0030(13) 0.0090(15) -0.0048(14)
O2 0.081(2) 0.0430(18) 0.0626(19) 0.0074(15) 0.0141(16) 0.0081(15)
S1 0.060(4) 0.0402(13) 0.120(10) -0.016(2) 0.052(6) -0.0036(15)
S1' 0.060(9) 0.040(3) 0.12(3) -0.016(6) 0.052(15) -0.004(4)
C1 0.041(2) 0.028(2) 0.051(2) -0.0052(17) 0.0201(18) -0.0005(16)
C2 0.043(2) 0.032(2) 0.049(2) -0.0013(17) 0.0244(18) 0.0009(16)
C3 0.046(2) 0.036(2) 0.052(3) -0.0012(18) 0.0287(19) 0.0049(17)
C4 0.046(2) 0.042(2) 0.052(3) -0.0019(19) 0.0272(19) -0.0030(17)
C5 0.042(2) 0.040(2) 0.055(3) 0.0004(19) 0.0260(19) -0.0009(17)
C6 0.079(3) 0.049(3) 0.063(3) 0.004(2) 0.033(3) -0.008(2)
C7 0.116(4) 0.077(4) 0.060(3) 0.001(3) 0.045(3) -0.017(3)
C8 0.120(4) 0.075(4) 0.062(3) -0.016(3) 0.047(3) -0.016(3)
C9 0.081(3) 0.050(3) 0.061(3) -0.009(2) 0.041(2) -0.010(2)
C10 0.044(2) 0.030(2) 0.058(3) 0.0020(17) 0.0218(19) -0.0011(17)
C11 0.059(3) 0.068(4) 0.121(4) 0.001(3) 0.049(3) -0.020(2)
C12 0.055(3) 0.068(3) 0.115(4) 0.014(3) 0.049(3) 0.009(2)
C13 0.048(2) 0.037(2) 0.058(3) -0.001(2) 0.025(2) 0.0049(18)
C14 0.097(4) 0.068(3) 0.056(3) -0.003(3) -0.001(3) -0.008(3)
C15 0.091(17) 0.080(10) 0.082(9) -0.016(7) -0.007(12) -0.012(14)
C15' 0.09(3) 0.080(17) 0.082(16) -0.016(12) -0.01(2) -0.01(2)
C16 0.065(3) 0.044(2) 0.059(3) 0.001(2) 0.031(2) -0.0085(19)

loop_
_atom_type_symbol
_atom_type_description
_atom_type_scat_dispersion_real
_atom_type_scat_dispersion_imag
_atom_type_scat_source
C C 0.0033 0.0016 'International Tables Vol C Tables 4.2.6.8 and 6.1.1.4'
H H 0.0000 0.0000 'International Tables Vol C Tables 4.2.6.8 and 6.1.1.4'
O O 0.0106 0.0060 'International Tables Vol C Tables 4.2.6.8 and 6.1.1.4'
N N 0.0061 0.0033 'International Tables Vol C Tables 4.2.6.8 and 6.1.1.4'
S S 0.1246 0.1234 'International Tables Vol C Tables 4.2.6.8 and 6.1.1.4'

loop_
_geom_angle_atom_site_label_1
_geom_angle_atom_site_label_2
_geom_angle_atom_site_label_3
_geom_angle
C5 N1 C1 118.3(3)
C5 N1 H1 120.8
C1 N1 H1 120.8
C3 N2 C4 132.7(3)
C3 N2 H2 113.7
C4 N2 H2 113.7
C10 N3 C11 110.5(4)
C13 O1 C14 116.3(3)
C12 S1 C10 88.0(7)
C10 S1' C12 93.2(9)
N1 C1 C10 111.6(3)
N1 C1 C2 115.1(3)
C10 C1 C2 112.3(3)
N1 C1 H1A 105.6
C10 C1 H1A 105.6
C2 C1 H1A 105.6
C3 C2 C13 119.7(3)
C3 C2 C1 125.3(3)
C13 C2 C1 114.9(3)
C2 C3 N2 126.7(3)
C2 C3 C16 123.8(3)
N2 C3 C16 109.4(3)
C5 C4 C9 119.5(4)
C5 C4 N2 123.7(3)
C9 C4 N2 116.7(3)
C4 C5 C6 118.9(4)
C4 C5 N1 121.3(3)
C6 C5 N1 119.7(4)
C7 C6 C5 121.3(4)
C7 C6 H6 119.3
C5 C6 H6 119.3
C6 C7 C8 119.3(4)
C6 C7 H7 120.3
C8 C7 H7 120.3
C9 C8 C7 119.8(4)
C9 C8 H8 120.1
C7 C8 H8 120.1
C8 C9 C4 121.1(4)
C8 C9 H9 119.4
C4 C9 H9 119.4
N3 C10 C1 124.7(3)
N3 C10 S1' 108.7(10)
C1 C10 S1' 124.4(5)
N3 C10 S1 113.5(3)
C1 C10 S1 121.2(4)
S1' C10 S1 23(2)
C12 C11 N3 117.3(4)
C12 C11 H11 121.4
N3 C11 H11 121.4
C11 C12 S1' 102.4(13)
C11 C12 S1 110.0(5)
S1' C12 S1 23(2)
C11 C12 H12 125.0
S1' C12 H12 127.8
S1 C12 H12 125.0
O2 C13 O1 120.3(4)
O2 C13 C2 126.7(4)
O1 C13 C2 113.0(3)
O1 C14 C15' 105(2)
O1 C14 C15 108.8(15)
C15' C14 C15 24(2)
O1 C14 H14A 109.9
C15' C14 H14A 89.9
C15 C14 H14A 109.9
O1 C14 H14B 109.9
C15' C14 H14B 130.9
C15 C14 H14B 109.9
H14A C14 H14B 108.3
O1 C14 H14C 110.7
C15' C14 H14C 112.1
C15 C14 H14C 128.4
H14A C14 H14C 24.1
H14B C14 H14C 86.1
O1 C14 H14D 110.5
C15' C14 H14D 109.8
C15 C14 H14D 86.8
H14A C14 H14D 127.5
H14B C14 H14D 25.0
H14C C14 H14D 108.4
C14 C15 H15A 109.5
C14 C15 H15B 109.5
C14 C15 H15C 109.5
C14 C15' H15D 109.5
C14 C15' H15E 109.5
H15D C15' H15E 109.5
C14 C15' H15F 109.5
H15D C15' H15F 109.5
H15E C15' H15F 109.5
C3 C16 H16A 109.5
C3 C16 H16B 109.5
H16A C16 H16B 109.5
C3 C16 H16C 109.5
H16A C16 H16C 109.5
H16B C16 H16C 109.5

loop_
_geom_bond_atom_site_label_1
_geom_bond_atom_site_label_2
_geom_bond_distance
N1 C5 1.400(5)
N1 C1 1.463(4)
N1 H1 0.8600
N2 C3 1.367(4)
N2 C4 1.402(4)
N2 H2 0.8600
N3 C10 1.275(4)
N3 C11 1.374(5)
O1 C13 1.339(4)
O1 C14 1.453(5)
O2 C13 1.216(4)
S1 C12 1.720(10)
S1 C10 1.757(14)
S1' C10 1.637(12)
S1' C12 1.688(19)
C1 C10 1.512(5)
C1 C2 1.513(5)
C1 H1A 0.9800
C2 C3 1.356(5)
C2 C13 1.462(5)
C3 C16 1.518(5)
C4 C5 1.389(5)
C4 C9 1.389(5)
C5 C6 1.396(5)
C6 C7 1.376(6)
C6 H6 0.9300
C7 C8 1.389(6)
C7 H7 0.9300
C8 C9 1.373(6)
C8 H8 0.9300
C9 H9 0.9300
C11 C12 1.298(6)
C11 H11 0.9300
C12 H12 0.9300
C14 C15' 1.49(7)
C14 C15 1.49(4)
C14 H14A 0.9700
C14 H14B 0.9700
C14 H14C 0.9700
C14 H14D 0.9700
C15 H15A 0.9600
C15 H15B 0.9600
C15 H15C 0.9600
C15' H15D 0.9600
C15' H15E 0.9600
C15' H15F 0.9600
C16 H16A 0.9600
C16 H16B 0.9600
C16 H16C 0.9600

loop_
_geom_torsion_atom_site_label_1
_geom_torsion_atom_site_label_2
_geom_torsion_atom_site_label_3
_geom_torsion_atom_site_label_4
_geom_torsion
C5 N1 C1 C10 -56.4(4)
C5 N1 C1 C2 73.1(4)
N1 C1 C2 C3 -28.9(5)
C10 C1 C2 C3 100.3(4)
N1 C1 C2 C13 155.3(3)
C10 C1 C2 C13 -75.5(4)
C13 C2 C3 N2 169.0(3)
C1 C2 C3 N2 -6.7(6)
C13 C2 C3 C16 -14.7(5)
C1 C2 C3 C16 169.6(3)
C4 N2 C3 C2 -5.7(6)
C4 N2 C3 C16 177.5(3)
C3 N2 C4 C5 29.0(6)
C3 N2 C4 C9 -155.1(4)
C9 C4 C5 C6 0.7(5)
N2 C4 C5 C6 176.5(3)
C9 C4 C5 N1 -175.5(3)
N2 C4 C5 N1 0.3(5)
C1 N1 C5 C4 -58.4(4)
C1 N1 C5 C6 125.4(4)
C4 C5 C6 C7 -2.6(6)
N1 C5 C6 C7 173.7(4)
C5 C6 C7 C8 2.4(8)
C6 C7 C8 C9 -0.3(8)
C7 C8 C9 C4 -1.6(7)
C5 C4 C9 C8 1.3(6)
N2 C4 C9 C8 -174.8(4)
C11 N3 C10 C1 178.1(4)
C11 N3 C10 S1' -18(3)
C11 N3 C10 S1 6.4(13)
N1 C1 C10 N3 -86.2(5)
C2 C1 C10 N3 142.8(4)
N1 C1 C10 S1' 112(4)
C2 C1 C10 S1' -19(4)
N1 C1 C10 S1 85.0(13)
C2 C1 C10 S1 -46.0(13)
C12 S1' C10 N3 25(4)
C12 S1' C10 C1 -170.6(12)
C12 S1' C10 S1 -81(4)
C12 S1 C10 N3 -7.3(16)
C12 S1 C10 C1 -179.3(5)
C12 S1 C10 S1' 75.4(16)
C10 N3 C11 C12 -1.7(7)
N3 C11 C12 S1' 19(3)
N3 C11 C12 S1 -3.9(13)
C10 S1' C12 C11 -24(4)
C10 S1' C12 S1 88(4)
C10 S1 C12 C11 5.9(15)
C10 S1 C12 S1' -68.5(15)
C14 O1 C13 O2 -2.1(5)
C14 O1 C13 C2 176.7(3)
C3 C2 C13 O2 -20.0(6)
C1 C2 C13 O2 156.1(4)
C3 C2 C13 O1 161.3(3)
C1 C2 C13 O1 -22.6(4)
C13 O1 C14 C15' 171(3)
C13 O1 C14 C15 -164(2)
